data_4500040
loop_
_publ_author_name
'Fatima Helzy'
'Thierry Maris'
'James D. Wuest'

_publ_section_title
;
 Engineering Hydrogen-Bonded Molecular Crystals Built from
 1,3,5-Substituted Derivatives of Benzene:
 6,6',6''-(1,3,5-Phenylene)tris-1,3,5-triazine-2,4-diamines
;
_journal_name_full 'Cryst. Growth & Design'
_journal_page_first 1547
_journal_page_last 1553
_journal_paper_doi 10.1021/cg700798z
_journal_volume 8
_journal_year 2008
_chemical_compound_source 'Synthesized by the authors. See text'
_chemical_formula_moiety 'C18 H21 N15, 2(H2 O)'
_chemical_formula_sum 'C18 H25 N15 O2'
_chemical_formula_weight 483.53
_chemical_name_systematic
; 
 ? 
;
_space_group_IT_number 2
_symmetry_cell_setting triclinic
_symmetry_space_group_name_Hall '-P 1'
_symmetry_space_group_name_H-M 'P -1'
_atom_sites_solution_hydrogens geom
_atom_sites_solution_primary direct
_atom_sites_solution_secondary difmap
_audit_creation_method SHELXL-97
_cell_angle_alpha 79.084(4)
_cell_angle_beta 86.515(4)
_cell_angle_gamma 69.273(3)
_cell_formula_units_Z 2
_cell_length_a 10.8239(5)
_cell_length_b 12.0117(7)
_cell_length_c 15.8500(9)
_cell_measurement_reflns_used 12254
_cell_measurement_temperature 223(2)
_cell_measurement_theta_max 72.97
_cell_measurement_theta_min 2.84
_cell_volume 1892.42(18)
_computing_cell_refinement 'SMART (Bruker, 1999)'
_computing_data_collection 'SMART (Bruker, 1999)'
_computing_data_reduction 'SAINT (Bruker, 1999)'
_computing_molecular_graphics 'SHELXTL (Bruker, 1997)'
_computing_publication_material 'UdMX (local program)'
_computing_structure_refinement 'SHELXL97 (Sheldrick, 1997)'
_computing_structure_solution 'SHELXS97 (Sheldrick, 1997)'
_diffrn_ambient_temperature 223(2)
_diffrn_detector_area_resol_mean 5.5
_diffrn_measured_fraction_theta_full 0.980
_diffrn_measured_fraction_theta_max 0.980
_diffrn_measurement_device_type 'Bruker Smart 2000'
_diffrn_measurement_method \w
_diffrn_radiation_monochromator graphite
_diffrn_radiation_source 'X-ray Sealed Tube'
_diffrn_radiation_type CuK\a
_diffrn_radiation_wavelength 1.54178
_diffrn_reflns_av_R_equivalents 0.034
_diffrn_reflns_av_sigmaI/netI 0.0737
_diffrn_reflns_limit_h_max 13
_diffrn_reflns_limit_h_min -13
_diffrn_reflns_limit_k_max 14
_diffrn_reflns_limit_k_min -14
_diffrn_reflns_limit_l_max 19
_diffrn_reflns_limit_l_min -19
_diffrn_reflns_number 19111
_diffrn_reflns_theta_full 73.08
_diffrn_reflns_theta_max 73.08
_diffrn_reflns_theta_min 2.84
_diffrn_standards_decay_% 0.04
_diffrn_standards_number 17
_exptl_absorpt_coefficient_mu 0.511
_exptl_absorpt_correction_T_max 0.8510
_exptl_absorpt_correction_T_min 0.7990
_exptl_absorpt_correction_type multi-scan
_exptl_absorpt_process_details 'Sadabs (Sheldrick,1996)'
_exptl_crystal_colour Colorless
_exptl_crystal_density_diffrn 0.849
_exptl_crystal_density_method 'not measured'
_exptl_crystal_description block
_exptl_crystal_F_000 508
_exptl_crystal_size_max 0.40
_exptl_crystal_size_mid 0.30
_exptl_crystal_size_min 0.30
_refine_diff_density_max 0.398
_refine_diff_density_min -0.261
_refine_diff_density_rms 0.071
_refine_ls_extinction_method none
_refine_ls_goodness_of_fit_ref 1.151
_refine_ls_hydrogen_treatment constr
_refine_ls_matrix_type full
_refine_ls_number_parameters 316
_refine_ls_number_reflns 7419
_refine_ls_number_restraints 0
_refine_ls_restrained_S_all 1.151
_refine_ls_R_factor_all 0.0920
_refine_ls_R_factor_gt 0.0766
_refine_ls_shift/su_max 0.000
_refine_ls_shift/su_mean 0.000
_refine_ls_structure_factor_coef Fsqd
_refine_ls_weighting_details 'calc w=1/[\s^2^(Fo^2^)+(0.1498P)^2^] where P=(Fo^2^+2Fc^2^)/3'
_refine_ls_weighting_scheme calc
_refine_ls_wR_factor_gt 0.2099
_refine_ls_wR_factor_ref 0.2256
_reflns_number_gt 5984
_reflns_number_total 7419
_reflns_threshold_expression I>2\s(I)
_cod_data_source_file deposit.cif
_cod_data_source_block jiw498
_cod_original_sg_symbol_H-M P-1
_cod_database_code 4500040

loop_
_symmetry_equiv_pos_as_xyz
'x, y, z'
'-x, -y, -z'

loop_
_atom_site_label
_atom_site_type_symbol
_atom_site_fract_x
_atom_site_fract_y
_atom_site_fract_z
_atom_site_U_iso_or_equiv
_atom_site_adp_type
_atom_site_occupancy
_atom_site_symmetry_multiplicity
_atom_site_calc_flag
_atom_site_refinement_flags
C1 C 0.48686(19) 0.82778(19) 0.33084(14) 0.0253(5) Uani 1 1 d .
N1 N 0.64308(17) 0.92926(19) 0.07431(13) 0.0349(5) Uani 1 1 d .
C2 C 0.54365(19) 0.8858(2) 0.26324(14) 0.0264(5) Uani 1 1 d .
N2 N 0.83201(17) 0.9793(2) 0.02172(13) 0.0390(5) Uani 1 1 d .
C3 C 0.64769(19) 0.8122(2) 0.21789(14) 0.0268(5) Uani 1 1 d .
N3 N 0.83445(17) 0.8642(2) 0.16219(12) 0.0362(5) Uani 1 1 d .
C4 C 0.6945(2) 0.6876(2) 0.23982(16) 0.0326(5) Uani 1 1 d .
N4 N 0.64131(19) 1.0462(2) -0.05899(14) 0.0483(6) Uani 1 1 d .
H4A H 0.6789 1.0830 -0.0993 0.058 Uiso 1 1 calc .
H4B H 0.5606 1.0502 -0.0658 0.058 Uiso 1 1 calc .
C5 C 0.6377(2) 0.6326(2) 0.30883(16) 0.0327(5) Uani 1 1 d .
N5 N 1.0163(2) 0.9061(3) 0.10652(15) 0.0556(7) Uani 1 1 d .
H5A H 1.0561 0.9405 0.0661 0.067 Uiso 1 1 calc .
H5B H 1.0580 0.8654 0.1541 0.067 Uiso 1 1 calc .
C6 C 0.5325(2) 0.7012(2) 0.35451(15) 0.0301(5) Uani 1 1 d .
N6 N 0.7947(2) 0.4554(2) 0.38965(19) 0.0575(7) Uani 1 1 d .
C7 C 0.4951(2) 1.0205(2) 0.24118(17) 0.0369(6) Uani 1 1 d .
H7A H 0.5445 1.0455 0.1928 0.055 Uiso 1 1 calc R
H7B H 0.5073 1.0532 0.2902 0.055 Uiso 1 1 calc R
H7C H 0.4021 1.0504 0.2262 0.055 Uiso 1 1 calc R
N7 N 0.7915(3) 0.2578(2) 0.39372(19) 0.0593(7) Uani 1 1 d .
C8 C 0.8074(3) 0.6098(3) 0.1908(2) 0.0527(8) Uani 1 1 d .
H8A H 0.8266 0.5251 0.2154 0.079 Uiso 1 1 calc R
H8B H 0.8854 0.6307 0.1948 0.079 Uiso 1 1 calc R
H8C H 0.7822 0.6241 0.1309 0.079 Uiso 1 1 calc R
N8 N 0.6298(3) 0.4331(2) 0.31146(18) 0.0602(7) Uani 1 1 d .
C9 C 0.4691(3) 0.6425(2) 0.42794(19) 0.0492(7) Uani 1 1 d .
H9A H 0.3981 0.7043 0.4510 0.074 Uiso 1 1 calc R
H9B H 0.5345 0.5967 0.4725 0.074 Uiso 1 1 calc R
H9C H 0.4338 0.5884 0.4077 0.074 Uiso 1 1 calc R
N9 N 0.9454(4) 0.2891(3) 0.4674(4) 0.141(2) Uani 1 1 d .
H9D H 0.9804 0.2111 0.4837 0.169 Uiso 1 1 calc .
H9E H 0.9801 0.3366 0.4842 0.169 Uiso 1 1 calc .
C10 C 0.7126(2) 0.8724(2) 0.14642(15) 0.0285(5) Uani 1 1 d .
N10 N 0.6249(5) 0.2450(3) 0.3191(3) 0.1322(19) Uani 1 1 d .
H10A H 0.6559 0.1668 0.3354 0.159 Uiso 1 1 calc .
H10B H 0.5548 0.2786 0.2865 0.159 Uiso 1 1 calc .
C11 C 0.7083(2) 0.9829(2) 0.01408(15) 0.0352(6) Uani 1 1 d .
N11 N 0.25483(17) 0.90566(18) 0.35735(13) 0.0328(5) Uani 1 1 d .
C12 C 0.8931(2) 0.9159(3) 0.09567(16) 0.0388(6) Uani 1 1 d .
N12 N 0.17007(17) 1.0235(2) 0.46539(14) 0.0392(5) Uani 1 1 d .
C13 C 0.6917(2) 0.4972(2) 0.33932(18) 0.0390(6) Uani 1 1 d .
N13 N 0.40140(17) 0.94884(18) 0.44015(13) 0.0327(5) Uani 1 1 d .
C14 C 0.8396(3) 0.3356(3) 0.4172(3) 0.0634(9) Uani 1 1 d .
N14 N 0.03242(19) 0.9769(3) 0.38519(15) 0.0528(7) Uani 1 1 d .
H14A H -0.0351 1.0167 0.4134 0.063 Uiso 1 1 calc .
H14B H 0.0208 0.9417 0.3447 0.063 Uiso 1 1 calc .
C15 C 0.6837(4) 0.3120(3) 0.3435(2) 0.0668(10) Uani 1 1 d .
N15 N 0.3164(2) 1.0562(3) 0.54778(17) 0.0574(7) Uani 1 1 d .
H15A H 0.2518 1.0941 0.5789 0.069 Uiso 1 1 calc .
H15B H 0.3972 1.0477 0.5591 0.069 Uiso 1 1 calc .
C16 C 0.37306(19) 0.8996(2) 0.37920(15) 0.0266(5) Uani 1 1 d .
C17 C 0.1543(2) 0.9698(2) 0.40406(16) 0.0355(6) Uani 1 1 d .
C18 C 0.2919(2) 1.0116(2) 0.48356(17) 0.0370(6) Uani 1 1 d .
O10 O 0.9114(3) 0.8193(3) 0.33364(16) 0.0831(8) Uani 1 1 d .
H101 H 0.8740 0.7974 0.3792 0.100 Uiso 1 1 d R
H102 H 0.9265 0.8823 0.3393 0.100 Uiso 1 1 d R
O11 O 0.25654(17) 0.81172(19) 0.20191(12) 0.0503(5) Uani 1 1 d .
H111 H 0.2123 0.8686 0.1629 0.076 Uiso 1 1 d R
H112 H 0.3377 0.8023 0.1938 0.076 Uiso 1 1 d R

loop_
_atom_site_aniso_label
_atom_site_aniso_U_11
_atom_site_aniso_U_22
_atom_site_aniso_U_33
_atom_site_aniso_U_23
_atom_site_aniso_U_13
_atom_site_aniso_U_12
C1 0.0210(9) 0.0294(11) 0.0292(11) -0.0077(10) 0.0046(8) -0.0127(9)
N1 0.0222(9) 0.0509(12) 0.0348(11) 0.0023(10) 0.0010(8) -0.0217(9)
C2 0.0185(9) 0.0326(11) 0.0323(12) -0.0050(10) 0.0007(8) -0.0146(9)
N2 0.0229(9) 0.0646(14) 0.0328(11) 0.0047(11) 0.0006(8) -0.0261(10)
C3 0.0209(9) 0.0380(12) 0.0268(11) -0.0064(10) 0.0031(8) -0.0169(9)
N3 0.0258(9) 0.0555(13) 0.0311(11) 0.0034(10) -0.0011(8) -0.0243(9)
C4 0.0258(10) 0.0334(12) 0.0406(14) -0.0091(11) 0.0074(10) -0.0128(10)
N4 0.0266(10) 0.0759(16) 0.0433(13) 0.0118(12) -0.0040(9) -0.0300(11)
C5 0.0306(11) 0.0307(12) 0.0384(13) -0.0064(11) 0.0033(10) -0.0131(10)
N5 0.0300(11) 0.0945(19) 0.0432(13) 0.0210(13) -0.0088(9) -0.0384(12)
C6 0.0275(11) 0.0317(12) 0.0337(13) -0.0060(10) 0.0056(9) -0.0143(10)
N6 0.0472(13) 0.0314(12) 0.091(2) -0.0025(13) -0.0170(13) -0.0121(11)
C7 0.0373(12) 0.0306(12) 0.0451(15) -0.0060(11) 0.0087(11) -0.0166(11)
N7 0.0648(16) 0.0323(12) 0.0760(18) -0.0076(12) -0.0108(14) -0.0102(12)
C8 0.0442(15) 0.0441(16) 0.0652(19) -0.0169(15) 0.0206(14) -0.0095(13)
N8 0.0713(17) 0.0352(12) 0.0746(18) -0.0071(13) -0.0248(14) -0.0166(12)
C9 0.0564(16) 0.0386(14) 0.0490(16) 0.0044(13) 0.0162(13) -0.0209(13)
N9 0.0713(17) 0.0352(12) 0.0746(18) -0.0081(13) -0.0238(14) -0.0148(12)
C10 0.0216(10) 0.0363(12) 0.0327(12) -0.0075(10) 0.0073(9) -0.0167(9)
N10 0.0710(17) 0.0348(12) 0.0741(18) -0.0080(13) -0.0226(14) -0.0142(12)
C11 0.0240(11) 0.0533(15) 0.0325(13) -0.0028(12) 0.0017(9) -0.0213(11)
N11 0.0247(9) 0.0429(11) 0.0366(11) -0.0134(9) 0.0069(8) -0.0168(9)
C12 0.0276(11) 0.0585(16) 0.0366(14) -0.0042(13) 0.0045(10) -0.0255(12)
N12 0.0216(9) 0.0491(13) 0.0497(13) -0.0254(11) 0.0042(9) -0.0080(9)
C13 0.0378(13) 0.0309(12) 0.0511(16) -0.0109(12) 0.0078(11) -0.0147(11)
N13 0.0204(9) 0.0366(10) 0.0439(12) -0.0157(9) 0.0059(8) -0.0098(8)
C14 0.0517(17) 0.0427(16) 0.093(3) -0.0034(17) -0.0196(17) -0.0138(14)
N14 0.0198(10) 0.0935(19) 0.0562(15) -0.0384(14) 0.0068(9) -0.0217(11)
C15 0.086(2) 0.0376(16) 0.080(2) -0.0130(16) -0.022(2) -0.0203(17)
N15 0.0260(10) 0.0847(19) 0.0716(17) -0.0502(16) 0.0046(11) -0.0139(12)
C16 0.0206(9) 0.0296(11) 0.0325(12) -0.0096(10) 0.0057(8) -0.0113(9)
C17 0.0206(10) 0.0476(14) 0.0402(14) -0.0139(12) 0.0035(9) -0.0119(10)
C18 0.0255(11) 0.0453(14) 0.0453(15) -0.0231(12) 0.0043(10) -0.0115(11)
O10 0.110(2) 0.112(2) 0.0601(15) -0.0189(15) -0.0047(14) -0.0755(18)
O11 0.0361(9) 0.0675(13) 0.0483(11) -0.0043(10) -0.0082(8) -0.0208(9)

loop_
_atom_type_symbol
_atom_type_description
_atom_type_scat_dispersion_real
_atom_type_scat_dispersion_imag
_atom_type_scat_source
C C 0.0181 0.0091 'International Tables Vol C Tables 4.2.6.8 and 6.1.1.4'
H H 0.0000 0.0000 'International Tables Vol C Tables 4.2.6.8 and 6.1.1.4'
N N 0.0311 0.0180 'International Tables Vol C Tables 4.2.6.8 and 6.1.1.4'
O O 0.0492 0.0322 'International Tables Vol C Tables 4.2.6.8 and 6.1.1.4'

loop_
_geom_angle_atom_site_label_1
_geom_angle_atom_site_label_2
_geom_angle_atom_site_label_3
_geom_angle
_geom_angle_publ_flag
C2 C1 C6 121.54(19) y
C2 C1 C16 120.48(19) y
C6 C1 C16 117.97(18) y
C10 N1 C11 113.86(18) y
C1 C2 C3 117.6(2) y
C1 C2 C7 120.21(19) y
C3 C2 C7 122.16(19) y
C11 N2 C12 115.3(2) y
C4 C3 C2 122.0(2) y
C4 C3 C10 119.29(19) y
C2 C3 C10 118.7(2) y
C10 N3 C12 114.8(2) y
C3 C4 C5 119.0(2) y
C3 C4 C8 121.3(2) y
C5 C4 C8 119.7(2) y
C11 N4 H4A 120 ?
C11 N4 H4B 120 ?
H4A N4 H4B 120 ?
C4 C5 C6 121.2(2) y
C4 C5 C13 121.0(2) y
C6 C5 C13 117.7(2) y
C12 N5 H5A 120 ?
C12 N5 H5B 120 ?
H5A N5 H5B 120 ?
C5 C6 C1 118.6(2) y
C5 C6 C9 121.5(2) y
C1 C6 C9 119.8(2) y
C13 N6 C14 115.6(2) y
C2 C7 H7A 109.5 ?
C2 C7 H7B 109.5 ?
H7A C7 H7B 109.5 ?
C2 C7 H7C 109.5 ?
H7A C7 H7C 109.5 ?
H7B C7 H7C 109.5 ?
C14 N7 C15 113.3(3) y
C4 C8 H8A 109.5 ?
C4 C8 H8B 109.5 ?
H8A C8 H8B 109.5 ?
C4 C8 H8C 109.5 ?
H8A C8 H8C 109.5 ?
H8B C8 H8C 109.5 ?
C13 N8 C15 112.7(3) y
C6 C9 H9A 109.5 ?
C6 C9 H9B 109.5 ?
H9A C9 H9B 109.5 ?
C6 C9 H9C 109.5 ?
H9A C9 H9C 109.5 ?
H9B C9 H9C 109.5 ?
C14 N9 H9D 120 ?
C14 N9 H9E 120 ?
H9D N9 H9E 120 ?
N3 C10 N1 126.4(2) y
N3 C10 C3 115.7(2) y
N1 C10 C3 117.91(17) y
C15 N10 H10A 120 ?
C15 N10 H10B 120 ?
H10A N10 H10B 120 ?
N2 C11 N4 117.9(2) y
N2 C11 N1 125.3(2) y
N4 C11 N1 116.71(19) y
C16 N11 C17 114.37(19) y
N5 C12 N2 118.4(2) y
N5 C12 N3 117.4(2) y
N2 C12 N3 124.14(19) y
C17 N12 C18 117.33(19) y
N6 C13 N8 126.8(2) y
N6 C13 C5 116.5(2) y
N8 C13 C5 116.8(2) y
C16 N13 C18 113.76(18) y
N9 C14 N7 117.0(3) y
N9 C14 N6 117.6(3) y
N7 C14 N6 125.3(3) y
C17 N14 H14A 120 ?
C17 N14 H14B 120 ?
H14A N14 H14B 120 ?
N10 C15 N7 118.7(3) y
N10 C15 N8 115.1(3) y
N7 C15 N8 126.1(3) y
C18 N15 H15A 120 ?
C18 N15 H15B 120 ?
H15A N15 H15B 120 ?
N11 C16 N13 126.92(19) y
N11 C16 C1 116.23(19) y
N13 C16 C1 116.84(17) y
N12 C17 N14 119.2(2) y
N12 C17 N11 124.19(19) y
N14 C17 N11 116.6(2) y
N15 C18 N12 120.9(2) y
N15 C18 N13 115.7(2) y
N12 C18 N13 123.4(2) y
H101 O10 H102 107.7 ?
H111 O11 H112 107.7 ?

loop_
_geom_bond_atom_site_label_1
_geom_bond_atom_site_label_2
_geom_bond_distance
_geom_bond_publ_flag
C1 C2 1.397(3) y
C1 C6 1.404(3) y
C1 C16 1.494(3) y
N1 C10 1.336(3) y
N1 C11 1.354(3) y
C2 C3 1.415(3) y
C2 C7 1.491(3) y
N2 C11 1.336(3) y
N2 C12 1.338(3) y
C3 C4 1.380(3) y
C3 C10 1.500(3) y
N3 C10 1.323(3) y
N3 C12 1.360(3) y
C4 C5 1.394(3) y
C4 C8 1.524(3) y
N4 C11 1.350(3) y
N4 H4a 0.87 ?
N4 H4b 0.87 ?
C5 C6 1.400(3) y
C5 C13 1.511(3) y
N5 C12 1.316(3) y
N5 H5a 0.87 ?
N5 H5b 0.87 ?
C6 C9 1.503(3) y
N6 C13 1.301(3) y
N6 C14 1.338(4) y
C7 H7a 0.97 ?
C7 H7b 0.97 ?
C7 H7c 0.97 ?
N7 C14 1.335(4) y
N7 C15 1.341(4) y
C8 H8a 0.97 ?
C8 H8b 0.97 ?
C8 H8c 0.97 ?
N8 C13 1.328(3) y
N8 C15 1.368(4) y
C9 H9a 0.97 ?
C9 H9b 0.97 ?
C9 H9c 0.97 ?
N9 C14 1.322(4) y
N9 H9d 0.87 ?
N9 H9e 0.87 ?
N10 C15 1.309(4) y
N10 H10a 0.87 ?
N10 H10b 0.87 ?
N11 C16 1.320(3) y
N11 C17 1.360(3) y
N12 C17 1.314(3) y
N12 C18 1.319(3) y
N13 C16 1.326(3) y
N13 C18 1.382(3) y
N14 C17 1.340(3) y
N14 H14a 0.87 ?
N14 H14b 0.87 ?
N15 C18 1.317(3) y
N15 H15a 0.87 ?
N15 H15b 0.87 ?
O10 H101 0.85 ?
O10 H102 0.8499 ?
O11 H111 0.8502 ?
O11 H112 0.85 ?

loop_
_geom_hbond_atom_site_label_D
_geom_hbond_atom_site_label_H
_geom_hbond_atom_site_label_A
_geom_hbond_distance_DH
_geom_hbond_distance_HA
_geom_hbond_distance_DA
_geom_hbond_angle_DHA
_geom_hbond_site_symmetry_A
N4 H4A O11 0.87 2.11 2.972(3) 172.1 2_675
N4 H4B N1 0.87 2.14 3.008(2) 174.8 2_675
N5 H5A N2 0.87 2.11 2.976(3) 173.8 2_775
N5 H5B O11 0.87 2.15 2.840(3) 135.6 1_655
N9 H9D N12 0.87 2.51 3.261(4) 145.7 1_645
N14 H14A N12 0.87 2.42 3.128(3) 138.7 2_576
N14 H14B O10 0.87 2.23 2.906(3) 134.9 1_455
N15 H15A O10 0.87 2.25 3.121(3) 176.1 2_676
N15 H15B N13 0.87 2.20 3.050(3) 167.3 2_676
O10 H101 N15 0.85 2.57 3.121(3) 123.7 2_676
O10 H102 N14 0.85 2.12 2.906(3) 154.5 1_655
O11 H111 N5 0.85 2.21 2.840(3) 130.5 1_455
O11 H111 N4 0.85 2.54 2.972(3) 112.4 2_675

loop_
_geom_torsion_atom_site_label_1
_geom_torsion_atom_site_label_2
_geom_torsion_atom_site_label_3
_geom_torsion_atom_site_label_4
_geom_torsion
_geom_torsion_publ_flag
C6 C1 C2 C3 1.3(3) y
C16 C1 C2 C3 -177.55(19) y
C6 C1 C2 C7 -178.4(2) y
C16 C1 C2 C7 2.8(3) y
C1 C2 C3 C4 -1.3(3) y
C7 C2 C3 C4 178.4(2) y
C1 C2 C3 C10 -178.51(18) y
C7 C2 C3 C10 1.2(3) y
C2 C3 C4 C5 -0.1(3) y
C10 C3 C4 C5 177.1(2) y
C2 C3 C4 C8 -179.5(2) y
C10 C3 C4 C8 -2.3(3) y
C3 C4 C5 C6 1.6(4) y
C8 C4 C5 C6 -179.0(2) y
C3 C4 C5 C13 -175.7(2) y
C8 C4 C5 C13 3.7(4) y
C4 C5 C6 C1 -1.6(3) y
C13 C5 C6 C1 175.8(2) y
C4 C5 C6 C9 178.9(2) y
C13 C5 C6 C9 -3.8(3) y
C2 C1 C6 C5 0.1(3) y
C16 C1 C6 C5 179.0(2) y
C2 C1 C6 C9 179.7(2) y
C16 C1 C6 C9 -1.5(3) y
C12 N3 C10 N1 -2.7(4) y
C12 N3 C10 C3 178.0(2) y
C11 N1 C10 N3 -0.6(4) y
C11 N1 C10 C3 178.7(2) y
C4 C3 C10 N3 -68.3(3) y
C2 C3 C10 N3 109.0(2) y
C4 C3 C10 N1 112.4(2) y
C2 C3 C10 N1 -70.3(3) y
C12 N2 C11 N4 179.6(2) y
C12 N2 C11 N1 0.4(4) y
C10 N1 C11 N2 1.8(4) y
C10 N1 C11 N4 -177.4(2) y
C11 N2 C12 N5 178.4(3) y
C11 N2 C12 N3 -4.2(4) y
C10 N3 C12 N5 -177.3(2) y
C10 N3 C12 N2 5.3(4) y
C14 N6 C13 N8 -1.7(5) y
C14 N6 C13 C5 178.9(3) y
C15 N8 C13 N6 1.8(5) y
C15 N8 C13 C5 -178.8(3) y
C4 C5 C13 N6 81.3(3) y
C6 C5 C13 N6 -96.0(3) y
C4 C5 C13 N8 -98.1(3) y
C6 C5 C13 N8 84.6(3) y
C15 N7 C14 N9 179.4(4) y
C15 N7 C14 N6 -5.1(5) y
C13 N6 C14 N9 179.0(4) y
C13 N6 C14 N7 3.5(5) y
C14 N7 C15 N10 -177.5(4) y
C14 N7 C15 N8 5.2(6) y
C13 N8 C15 N10 179.0(4) y
C13 N8 C15 N7 -3.7(5) y
C17 N11 C16 N13 -0.2(4) y
C17 N11 C16 C1 178.7(2) y
C18 N13 C16 N11 0.3(4) y
C18 N13 C16 C1 -178.6(2) y
C2 C1 C16 N11 99.8(2) y
C6 C1 C16 N11 -79.1(3) y
C2 C1 C16 N13 -81.2(3) y
C6 C1 C16 N13 99.9(2) y
C18 N12 C17 N14 178.2(3) y
C18 N12 C17 N11 -1.5(4) y
C16 N11 C17 N12 0.8(4) y
C16 N11 C17 N14 -178.9(2) y
C17 N12 C18 N15 -175.7(3) y
C17 N12 C18 N13 1.7(4) y
C16 N13 C18 N15 176.4(2) y
C16 N13 C18 N12 -1.1(4) y

loop_
_cod_related_entry_id
_cod_related_entry_database
_cod_related_entry_code
1 ChemSpider 30661270
